data_4502433
loop_
_publ_author_name
'Li, Cheng-Peng'
'Chen, Jing'
'Yu, Qian'
'Du, Miao'

_publ_section_title
;
 Structural Modulation and Properties of Silver(I) Coordination Frameworks
 with Benzenedicarboxyl Tectons
 andtrans-1-(2-Pyridyl)-2-(4-pyridyl)ethylene Spacer
;
_journal_issue 4
_journal_name_full 'Crystal Growth &amp; Design'
_journal_page_first 1623
_journal_paper_doi 10.1021/cg901188g
_journal_volume 10
_journal_year 2010
_chemical_formula_sum 'C32 H27 Ag3 N4 O9 S'
_chemical_formula_weight 967.25
_chemical_name_systematic
; 
 ? 
;
_space_group_IT_number 2
_symmetry_cell_setting triclinic
_symmetry_space_group_name_Hall '-P 1'
_symmetry_space_group_name_H-M 'P -1'
_atom_sites_solution_hydrogens geom
_atom_sites_solution_primary direct
_atom_sites_solution_secondary difmap
_audit_creation_method SHELXL-97
_cell_angle_alpha 87.6810(10)
_cell_angle_beta 86.0440(10)
_cell_angle_gamma 63.8270(10)
_cell_formula_units_Z 2
_cell_length_a 9.7083(5)
_cell_length_b 10.2037(6)
_cell_length_c 18.3854(10)
_cell_measurement_reflns_used 5647
_cell_measurement_temperature 296(2)
_cell_measurement_theta_max 25.24
_cell_measurement_theta_min 3.18
_cell_volume 1630.53(16)
_computing_cell_refinement 'Bruker APEX II'
_computing_data_collection 'Bruker APEX II'
_computing_data_reduction 'Bruker SAINT'
_computing_molecular_graphics 'Bruker SHELXTL'
_computing_publication_material 'Bruker SHELXTL'
_computing_structure_refinement 'SHELXL-97 (Sheldrick, 1997)'
_computing_structure_solution 'SHELXS-97 (Sheldrick, 1990)'
_diffrn_ambient_temperature 296(2)
_diffrn_measured_fraction_theta_full 0.991
_diffrn_measured_fraction_theta_max 0.991
_diffrn_measurement_device_type 'APEX II CCD area detector'
_diffrn_measurement_method 'phi and omega scans'
_diffrn_radiation_monochromator graphite
_diffrn_radiation_source 'fine-focus sealed tube'
_diffrn_radiation_type MoK\a
_diffrn_radiation_wavelength 0.71073
_diffrn_reflns_av_R_equivalents 0.0122
_diffrn_reflns_av_sigmaI/netI 0.0228
_diffrn_reflns_limit_h_max 11
_diffrn_reflns_limit_h_min -10
_diffrn_reflns_limit_k_max 11
_diffrn_reflns_limit_k_min -12
_diffrn_reflns_limit_l_max 13
_diffrn_reflns_limit_l_min -21
_diffrn_reflns_number 8298
_diffrn_reflns_theta_full 25.01
_diffrn_reflns_theta_max 25.01
_diffrn_reflns_theta_min 1.11
_exptl_absorpt_coefficient_mu 1.910
_exptl_absorpt_correction_T_max 1.000000
_exptl_absorpt_correction_T_min 0.742334
_exptl_absorpt_correction_type multi-scan
_exptl_absorpt_process_details SADABS
_exptl_crystal_colour COLORLESS
_exptl_crystal_density_diffrn 1.970
_exptl_crystal_density_meas ?
_exptl_crystal_density_method 'not measured'
_exptl_crystal_description BLOCK
_exptl_crystal_F_000 952
_exptl_crystal_size_max 0.24
_exptl_crystal_size_mid 0.23
_exptl_crystal_size_min 0.22
_refine_diff_density_max 1.107
_refine_diff_density_min -0.853
_refine_diff_density_rms 0.065
_refine_ls_extinction_method none
_refine_ls_goodness_of_fit_ref 1.039
_refine_ls_hydrogen_treatment constr
_refine_ls_matrix_type full
_refine_ls_number_parameters 442
_refine_ls_number_reflns 5689
_refine_ls_number_restraints 0
_refine_ls_restrained_S_all 1.039
_refine_ls_R_factor_all 0.0327
_refine_ls_R_factor_gt 0.0274
_refine_ls_shift/su_max 0.001
_refine_ls_shift/su_mean 0.000
_refine_ls_structure_factor_coef Fsqd
_refine_ls_weighting_details 'calc w=1/[\s^2^(Fo^2^)+(0.0214P)^2^+2.2013P] where P=(Fo^2^+2Fc^2^)/3'
_refine_ls_weighting_scheme calc
_refine_ls_wR_factor_gt 0.0608
_refine_ls_wR_factor_ref 0.0637
_reflns_number_gt 4995
_reflns_number_total 5689
_reflns_threshold_expression >2sigma(I)
_cod_data_source_file cg901188g_si_002.cif
_cod_data_source_block 2
_cod_depositor_comments
;
The following automatic conversions were performed:

'_symmetry_cell_setting' value 'Triclinic' changed to 'triclinic'
according to /home/saulius/struct/CIF-dictionaries/cif_core.dic
dictionary named 'cif_core.dic' version 2.4.2 from
2011-04-26.

'_exptl_absorpt_correction_type' value 'MULTI-SCAN'
changed to 'multi-scan' according to
/home/saulius/struct/CIF-dictionaries/cif_core.dic dictionary named
'cif_core.dic' version 2.4.2 from 2011-04-26.

Automatic conversion script
Id: cif_fix_values 1715 2011-07-08 13:25:40Z adriana 

The following automatic conversions were performed:

'_exptl_crystal_density_meas' value 'NONE' was changed to '?' - the
value is perceived as not measured.

Automatic conversion script
Id: cif_fix_values 3008 2015-01-20 13:52:24Z robertas 
;
_cod_original_sg_symbol_H-M P-1
_cod_database_code 4502433

loop_
_symmetry_equiv_pos_as_xyz
'x, y, z'
'-x, -y, -z'

loop_
_atom_site_label
_atom_site_type_symbol
_atom_site_fract_x
_atom_site_fract_y
_atom_site_fract_z
_atom_site_U_iso_or_equiv
_atom_site_adp_type
_atom_site_occupancy
_atom_site_symmetry_multiplicity
_atom_site_calc_flag
_atom_site_refinement_flags
Ag1 Ag 0.46488(4) -0.01291(3) 0.900032(16) 0.05608(10) Uani 1 1 d .
Ag2 Ag 0.89777(4) 0.42669(3) 0.557864(15) 0.04919(9) Uani 1 1 d .
Ag3 Ag 0.83923(3) 0.47043(3) 0.725986(15) 0.04387(8) Uani 1 1 d .
S1 S 0.95542(10) 0.80987(9) 0.88361(4) 0.03753(19) Uani 1 1 d .
O1 O 0.9971(3) 0.5458(2) 0.63197(12) 0.0391(5) Uani 1 1 d .
O2 O 0.9742(4) 0.7086(3) 0.54396(13) 0.0638(8) Uani 1 1 d .
O3 O 0.9119(4) 1.2037(3) 0.60541(14) 0.0590(7) Uani 1 1 d .
O4 O 0.9712(3) 1.2341(2) 0.71624(14) 0.0556(7) Uani 1 1 d .
O5 O 0.7956(3) 0.8944(3) 0.90578(15) 0.0624(8) Uani 1 1 d .
O6 O 1.0068(3) 0.6544(3) 0.89293(13) 0.0550(7) Uani 1 1 d .
O7 O 1.0537(4) 0.8609(3) 0.91697(14) 0.0629(8) Uani 1 1 d .
N1 N 0.6247(3) 0.6765(3) 0.73824(15) 0.0389(6) Uani 1 1 d .
N2 N 0.5080(3) 0.1846(3) 1.02360(15) 0.0434(7) Uani 1 1 d .
N3 N 0.6418(3) 0.6047(3) 0.53927(16) 0.0445(7) Uani 1 1 d .
N4 N 0.4423(3) 0.1487(3) 0.81768(16) 0.0425(7) Uani 1 1 d .
C1 C 0.5097(4) 0.6029(4) 0.56620(18) 0.0410(8) Uani 1 1 d .
C2 C 0.6314(5) 0.7164(5) 0.4950(2) 0.0589(11) Uani 1 1 d .
H2 H 0.7217 0.7185 0.4759 0.071 Uiso 1 1 calc R
C3 C 0.4933(6) 0.8274(5) 0.4767(2) 0.0683(12) Uani 1 1 d .
H3 H 0.4908 0.9045 0.4471 0.082 Uiso 1 1 calc R
C4 C 0.3599(6) 0.8234(5) 0.5023(2) 0.0667(12) Uani 1 1 d .
H4 H 0.2654 0.8965 0.4896 0.080 Uiso 1 1 calc R
C5 C 0.3671(5) 0.7105(4) 0.5469(2) 0.0552(10) Uani 1 1 d .
H5 H 0.2773 0.7054 0.5642 0.066 Uiso 1 1 calc R
C6 C 0.5260(4) 0.4827(4) 0.61738(18) 0.0399(8) Uani 1 1 d .
H6 H 0.6252 0.4121 0.6250 0.048 Uiso 1 1 calc R
C7 C 0.4118(4) 0.4666(4) 0.6534(2) 0.0444(8) Uani 1 1 d .
H7 H 0.3127 0.5340 0.6432 0.053 Uiso 1 1 calc R
C8 C 0.4261(4) 0.3529(4) 0.70777(19) 0.0399(8) Uani 1 1 d .
C9 C 0.5650(4) 0.2527(4) 0.7335(2) 0.0537(10) Uani 1 1 d .
H9 H 0.6563 0.2520 0.7140 0.064 Uiso 1 1 calc R
C10 C 0.5685(4) 0.1547(4) 0.7874(2) 0.0522(9) Uani 1 1 d .
H10 H 0.6634 0.0892 0.8037 0.063 Uiso 1 1 calc R
C11 C 0.3084(4) 0.2433(4) 0.7924(2) 0.0516(9) Uani 1 1 d .
H11 H 0.2188 0.2411 0.8125 0.062 Uiso 1 1 calc R
C12 C 0.2965(4) 0.3435(4) 0.7383(2) 0.0490(9) Uani 1 1 d .
H12 H 0.2003 0.4057 0.7220 0.059 Uiso 1 1 calc R
C13 C 0.5075(4) 0.6872(3) 0.78604(17) 0.0362(7) Uani 1 1 d .
C14 C 0.5997(4) 0.7869(4) 0.69091(19) 0.0450(8) Uani 1 1 d .
H14 H 0.6798 0.7800 0.6580 0.054 Uiso 1 1 calc R
C15 C 0.4620(4) 0.9096(4) 0.6884(2) 0.0503(9) Uani 1 1 d .
H15 H 0.4500 0.9840 0.6548 0.060 Uiso 1 1 calc R
C16 C 0.3422(4) 0.9210(4) 0.7362(2) 0.0491(9) Uani 1 1 d .
H16 H 0.2471 1.0020 0.7349 0.059 Uiso 1 1 calc R
C17 C 0.3660(4) 0.8098(4) 0.7860(2) 0.0456(8) Uani 1 1 d .
H17 H 0.2873 0.8166 0.8198 0.055 Uiso 1 1 calc R
C18 C 0.5386(4) 0.5653(4) 0.83681(18) 0.0408(8) Uani 1 1 d .
H18 H 0.6408 0.4989 0.8413 0.049 Uiso 1 1 calc R
C19 C 0.4334(4) 0.5412(4) 0.87703(19) 0.0414(8) Uani 1 1 d .
H19 H 0.3313 0.6082 0.8727 0.050 Uiso 1 1 calc R
C20 C 0.4634(4) 0.4184(4) 0.92762(18) 0.0387(7) Uani 1 1 d .
C21 C 0.6103(4) 0.3119(4) 0.9418(2) 0.0449(8) Uani 1 1 d .
H21 H 0.6964 0.3174 0.9194 0.054 Uiso 1 1 calc R
C22 C 0.6270(4) 0.1989(4) 0.9889(2) 0.0464(8) Uani 1 1 d .
H22 H 0.7259 0.1285 0.9973 0.056 Uiso 1 1 calc R
C23 C 0.3669(4) 0.2888(4) 1.0115(2) 0.0490(9) Uani 1 1 d .
H23 H 0.2830 0.2823 1.0360 0.059 Uiso 1 1 calc R
C24 C 0.3400(4) 0.4049(4) 0.9646(2) 0.0459(8) Uani 1 1 d .
H24 H 0.2399 0.4741 0.9576 0.055 Uiso 1 1 calc R
C25 C 0.9849(4) 0.6683(3) 0.60840(17) 0.0335(7) Uani 1 1 d .
C26 C 0.9796(3) 0.7762(3) 0.66418(16) 0.0300(6) Uani 1 1 d .
C27 C 0.9719(3) 0.9110(3) 0.64157(17) 0.0310(6) Uani 1 1 d .
H27 H 0.9709 0.9339 0.5921 0.037 Uiso 1 1 calc R
C28 C 0.9656(3) 1.0115(3) 0.69170(17) 0.0306(6) Uani 1 1 d .
C29 C 0.9504(4) 1.1622(3) 0.66788(18) 0.0359(7) Uani 1 1 d .
C30 C 0.9657(3) 0.9776(3) 0.76543(17) 0.0318(7) Uani 1 1 d .
H30 H 0.9627 1.0441 0.7994 0.038 Uiso 1 1 calc R
C31 C 0.9704(3) 0.8445(3) 0.78888(16) 0.0285(6) Uani 1 1 d .
C32 C 0.9793(3) 0.7435(3) 0.73836(16) 0.0297(6) Uani 1 1 d .
H32 H 0.9850 0.6536 0.7541 0.036 Uiso 1 1 calc R
O8 O 0.9241(3) 0.4298(3) 0.85921(17) 0.0712(8) Uani 1 1 d .
H8A H 0.9390 0.4992 0.8754 0.107 Uiso 1 1 d R
H8B H 0.9651 0.3479 0.8813 0.107 Uiso 1 1 d R
O9 O 0.0754(5) 0.1354(4) 0.92343(17) 0.1074(14) Uani 1 1 d .
H9A H 0.0852 0.0492 0.9184 0.161 Uiso 1 1 d R
H9B H 0.0209 0.1827 0.9604 0.161 Uiso 1 1 d R

loop_
_atom_site_aniso_label
_atom_site_aniso_U_11
_atom_site_aniso_U_22
_atom_site_aniso_U_33
_atom_site_aniso_U_23
_atom_site_aniso_U_13
_atom_site_aniso_U_12
Ag1 0.0777(2) 0.04570(17) 0.04594(17) 0.01826(13) -0.00753(15) -0.02918(15)
Ag2 0.0758(2) 0.04297(16) 0.03528(15) -0.00190(11) -0.00117(13) -0.03218(15)
Ag3 0.04947(16) 0.03538(14) 0.04422(16) -0.00149(11) 0.00587(12) -0.01747(12)
S1 0.0494(5) 0.0358(4) 0.0268(4) 0.0035(3) -0.0018(4) -0.0187(4)
O1 0.0568(14) 0.0350(12) 0.0339(12) -0.0006(10) -0.0022(11) -0.0279(11)
O2 0.121(3) 0.0502(15) 0.0263(13) -0.0033(11) 0.0015(14) -0.0434(17)
O3 0.097(2) 0.0471(15) 0.0463(15) 0.0174(12) -0.0124(15) -0.0441(15)
O4 0.0850(19) 0.0298(12) 0.0560(16) 0.0046(11) -0.0178(14) -0.0273(13)
O5 0.0587(17) 0.0594(17) 0.0537(16) 0.0085(13) 0.0204(14) -0.0159(14)
O6 0.0827(19) 0.0381(13) 0.0395(14) 0.0124(11) -0.0121(13) -0.0221(13)
O7 0.095(2) 0.081(2) 0.0344(14) 0.0050(13) -0.0183(14) -0.0569(18)
N1 0.0420(15) 0.0405(15) 0.0362(15) 0.0051(12) 0.0007(12) -0.0209(13)
N2 0.0542(18) 0.0409(16) 0.0369(16) 0.0085(12) -0.0052(14) -0.0230(14)
N3 0.0551(18) 0.0466(17) 0.0402(16) 0.0113(13) -0.0072(14) -0.0304(15)
N4 0.0449(17) 0.0388(15) 0.0421(16) 0.0106(13) -0.0046(13) -0.0174(13)
C1 0.054(2) 0.0420(19) 0.0348(18) 0.0062(15) -0.0067(16) -0.0283(17)
C2 0.076(3) 0.066(3) 0.050(2) 0.018(2) -0.008(2) -0.047(2)
C3 0.100(4) 0.056(3) 0.060(3) 0.031(2) -0.021(3) -0.045(3)
C4 0.078(3) 0.054(2) 0.067(3) 0.026(2) -0.022(2) -0.028(2)
C5 0.054(2) 0.053(2) 0.059(2) 0.0185(19) -0.0129(19) -0.0240(19)
C6 0.0422(19) 0.0394(18) 0.0404(19) 0.0094(15) -0.0087(15) -0.0200(15)
C7 0.0379(18) 0.0403(18) 0.051(2) 0.0158(16) -0.0059(16) -0.0142(15)
C8 0.0410(18) 0.0351(17) 0.0421(19) 0.0068(14) -0.0032(15) -0.0158(15)
C9 0.0339(19) 0.054(2) 0.068(3) 0.0261(19) -0.0034(18) -0.0170(17)
C10 0.0378(19) 0.050(2) 0.062(2) 0.0210(18) -0.0101(18) -0.0139(17)
C11 0.041(2) 0.047(2) 0.061(2) 0.0127(18) 0.0057(18) -0.0160(17)
C12 0.0308(18) 0.044(2) 0.062(2) 0.0171(18) -0.0034(17) -0.0092(15)
C13 0.0395(18) 0.0398(18) 0.0329(17) 0.0016(14) 0.0002(14) -0.0212(15)
C14 0.050(2) 0.051(2) 0.0377(19) 0.0054(16) 0.0047(16) -0.0278(18)
C15 0.059(2) 0.047(2) 0.049(2) 0.0204(17) -0.0092(18) -0.0274(19)
C16 0.042(2) 0.045(2) 0.059(2) 0.0129(17) -0.0082(18) -0.0177(17)
C17 0.0395(19) 0.046(2) 0.051(2) 0.0101(16) 0.0015(16) -0.0201(16)
C18 0.0378(18) 0.0384(18) 0.0404(19) 0.0093(15) 0.0001(15) -0.0126(15)
C19 0.0376(18) 0.0401(18) 0.044(2) 0.0095(15) -0.0029(15) -0.0152(15)
C20 0.0427(19) 0.0403(18) 0.0339(17) 0.0047(14) -0.0011(15) -0.0198(15)
C21 0.0414(19) 0.046(2) 0.046(2) 0.0088(16) 0.0019(16) -0.0197(16)
C22 0.046(2) 0.0423(19) 0.045(2) 0.0077(16) -0.0062(17) -0.0141(16)
C23 0.050(2) 0.055(2) 0.044(2) 0.0133(17) 0.0026(17) -0.0278(19)
C24 0.0396(19) 0.045(2) 0.050(2) 0.0135(16) -0.0007(16) -0.0175(16)
C25 0.0379(17) 0.0340(17) 0.0306(17) -0.0007(13) 0.0015(14) -0.0183(14)
C26 0.0324(16) 0.0290(15) 0.0304(16) 0.0012(12) -0.0013(13) -0.0152(13)
C27 0.0325(16) 0.0322(16) 0.0275(16) 0.0050(12) -0.0019(13) -0.0140(13)
C28 0.0325(16) 0.0260(15) 0.0331(16) 0.0033(12) -0.0025(13) -0.0129(13)
C29 0.0398(18) 0.0259(15) 0.0409(19) 0.0048(14) -0.0038(15) -0.0135(14)
C30 0.0347(16) 0.0268(15) 0.0335(17) -0.0006(12) -0.0046(13) -0.0126(13)
C31 0.0282(15) 0.0297(15) 0.0258(15) 0.0023(12) -0.0017(12) -0.0112(12)
C32 0.0322(16) 0.0266(15) 0.0318(16) 0.0033(12) -0.0016(13) -0.0144(13)
O8 0.074(2) 0.0642(19) 0.072(2) 0.0001(15) -0.0202(17) -0.0257(16)
O9 0.208(5) 0.081(2) 0.0501(19) 0.0089(17) -0.015(2) -0.078(3)

loop_
_atom_type_symbol
_atom_type_description
_atom_type_scat_dispersion_real
_atom_type_scat_dispersion_imag
_atom_type_scat_source
C C 0.0033 0.0016 'International Tables Vol C Tables 4.2.6.8 and 6.1.1.4'
H H 0.0000 0.0000 'International Tables Vol C Tables 4.2.6.8 and 6.1.1.4'
N N 0.0061 0.0033 'International Tables Vol C Tables 4.2.6.8 and 6.1.1.4'
O O 0.0106 0.0060 'International Tables Vol C Tables 4.2.6.8 and 6.1.1.4'
S S 0.1246 0.1234 'International Tables Vol C Tables 4.2.6.8 and 6.1.1.4'
Ag Ag -0.8971 1.1015 'International Tables Vol C Tables 4.2.6.8 and 6.1.1.4'

loop_
_geom_angle_atom_site_label_1
_geom_angle_atom_site_label_2
_geom_angle_atom_site_label_3
_geom_angle
_geom_angle_site_symmetry_1
_geom_angle_site_symmetry_3
N2 Ag1 N4 176.12(11) 2_657 .
O2 Ag2 O3 84.45(9) 2_766 1_545
O2 Ag2 O1 124.86(10) 2_766 .
O3 Ag2 O1 114.90(8) 1_545 .
O2 Ag2 N3 114.43(11) 2_766 .
O3 Ag2 N3 113.39(10) 1_545 .
O1 Ag2 N3 104.22(9) . .
O2 Ag2 Ag3 152.52(7) 2_766 .
O3 Ag2 Ag3 74.74(7) 1_545 .
O1 Ag2 Ag3 53.26(5) . .
N3 Ag2 Ag3 90.57(7) . .
O4 Ag3 N1 154.39(10) 1_545 .
O4 Ag3 O1 98.13(9) 1_545 .
N1 Ag3 O1 101.40(8) . .
O4 Ag3 O8 85.20(9) 1_545 .
N1 Ag3 O8 100.25(10) . .
O1 Ag3 O8 117.17(9) . .
O4 Ag3 Ag2 77.05(7) 1_545 .
N1 Ag3 Ag2 104.19(7) . .
O1 Ag3 Ag2 48.16(5) . .
O8 Ag3 Ag2 153.64(7) . .
O5 S1 O6 113.23(17) . .
O5 S1 O7 112.04(18) . .
O6 S1 O7 112.47(17) . .
O5 S1 C31 105.48(15) . .
O6 S1 C31 107.13(14) . .
O7 S1 C31 105.83(15) . .
C25 O1 Ag2 115.5(2) . .
C25 O1 Ag3 133.1(2) . .
Ag2 O1 Ag3 78.59(6) . .
C25 O2 Ag2 128.1(2) . 2_766
C29 O3 Ag2 121.8(2) . 1_565
C29 O4 Ag3 122.8(2) . 1_565
C14 N1 C13 118.0(3) . .
C14 N1 Ag3 119.8(2) . .
C13 N1 Ag3 121.5(2) . .
C23 N2 C22 117.1(3) . .
C23 N2 Ag1 119.7(2) . 2_657
C22 N2 Ag1 123.2(2) . 2_657
C2 N3 C1 117.8(3) . .
C2 N3 Ag2 114.6(3) . .
C1 N3 Ag2 127.5(2) . .
C11 N4 C10 116.7(3) . .
C11 N4 Ag1 123.9(2) . .
C10 N4 Ag1 119.4(2) . .
N3 C1 C5 121.2(3) . .
N3 C1 C6 116.1(3) . .
C5 C1 C6 122.7(3) . .
N3 C2 C3 122.8(4) . .
N3 C2 H2 118.6 . .
C3 C2 H2 118.6 . .
C4 C3 C2 119.3(4) . .
C4 C3 H3 120.4 . .
C2 C3 H3 120.4 . .
C3 C4 C5 119.1(4) . .
C3 C4 H4 120.5 . .
C5 C4 H4 120.5 . .
C4 C5 C1 119.7(4) . .
C4 C5 H5 120.2 . .
C1 C5 H5 120.2 . .
C7 C6 C1 125.6(3) . .
C7 C6 H6 117.2 . .
C1 C6 H6 117.2 . .
C6 C7 C8 126.4(3) . .
C6 C7 H7 116.8 . .
C8 C7 H7 116.8 . .
C12 C8 C9 115.9(3) . .
C12 C8 C7 120.4(3) . .
C9 C8 C7 123.7(3) . .
C10 C9 C8 120.4(3) . .
C10 C9 H9 119.8 . .
C8 C9 H9 119.8 . .
N4 C10 C9 123.3(3) . .
N4 C10 H10 118.4 . .
C9 C10 H10 118.4 . .
N4 C11 C12 123.1(3) . .
N4 C11 H11 118.4 . .
C12 C11 H11 118.4 . .
C11 C12 C8 120.6(3) . .
C11 C12 H12 119.7 . .
C8 C12 H12 119.7 . .
N1 C13 C17 120.8(3) . .
N1 C13 C18 116.6(3) . .
C17 C13 C18 122.6(3) . .
N1 C14 C15 123.4(3) . .
N1 C14 H14 118.3 . .
C15 C14 H14 118.3 . .
C14 C15 C16 119.1(3) . .
C14 C15 H15 120.5 . .
C16 C15 H15 120.5 . .
C15 C16 C17 118.5(3) . .
C15 C16 H16 120.7 . .
C17 C16 H16 120.7 . .
C16 C17 C13 120.2(3) . .
C16 C17 H17 119.9 . .
C13 C17 H17 119.9 . .
C19 C18 C13 125.4(3) . .
C19 C18 H18 117.3 . .
C13 C18 H18 117.3 . .
C18 C19 C20 125.8(3) . .
C18 C19 H19 117.1 . .
C20 C19 H19 117.1 . .
C21 C20 C24 116.9(3) . .
C21 C20 C19 123.8(3) . .
C24 C20 C19 119.3(3) . .
C22 C21 C20 119.6(3) . .
C22 C21 H21 120.2 . .
C20 C21 H21 120.2 . .
N2 C22 C21 123.4(3) . .
N2 C22 H22 118.3 . .
C21 C22 H22 118.3 . .
N2 C23 C24 123.2(3) . .
N2 C23 H23 118.4 . .
C24 C23 H23 118.4 . .
C23 C24 C20 119.7(3) . .
C23 C24 H24 120.1 . .
C20 C24 H24 120.1 . .
O2 C25 O1 125.5(3) . .
O2 C25 C26 117.2(3) . .
O1 C25 C26 117.2(3) . .
C32 C26 C27 119.1(3) . .
C32 C26 C25 120.8(3) . .
C27 C26 C25 120.1(3) . .
C28 C27 C26 121.0(3) . .
C28 C27 H27 119.5 . .
C26 C27 H27 119.5 . .
C30 C28 C27 119.4(3) . .
C30 C28 C29 119.0(3) . .
C27 C28 C29 121.5(3) . .
O3 C29 O4 126.8(3) . .
O3 C29 C28 117.6(3) . .
O4 C29 C28 115.5(3) . .
C28 C30 C31 120.2(3) . .
C28 C30 H30 119.9 . .
C31 C30 H30 119.9 . .
C32 C31 C30 120.0(3) . .
C32 C31 S1 120.7(2) . .
C30 C31 S1 119.2(2) . .
C31 C32 C26 120.3(3) . .
C31 C32 H32 119.9 . .
C26 C32 H32 119.9 . .
Ag3 O8 H8A 113.8 . .
Ag3 O8 H8B 125.8 . .
H8A O8 H8B 117.0 . .
H9A O9 H9B 117.2 . .

loop_
_geom_bond_atom_site_label_1
_geom_bond_atom_site_label_2
_geom_bond_distance
_geom_bond_site_symmetry_2
Ag1 N2 2.134(3) 2_657
Ag1 N4 2.141(3) .
Ag2 O2 2.309(2) 2_766
Ag2 O3 2.354(2) 1_545
Ag2 O1 2.370(2) .
Ag2 N3 2.382(3) .
Ag2 Ag3 3.1180(4) .
Ag3 O4 2.183(2) 1_545
Ag3 N1 2.218(3) .
Ag3 O1 2.549(2) .
Ag3 O8 2.597(3) .
S1 O5 1.442(3) .
S1 O6 1.444(2) .
S1 O7 1.450(3) .
S1 C31 1.772(3) .
O1 C25 1.264(4) .
O2 C25 1.234(4) .
O2 Ag2 2.309(2) 2_766
O3 C29 1.232(4) .
O3 Ag2 2.354(2) 1_565
O4 C29 1.256(4) .
O4 Ag3 2.183(2) 1_565
N1 C14 1.339(4) .
N1 C13 1.356(4) .
N2 C23 1.339(5) .
N2 C22 1.343(5) .
N2 Ag1 2.134(3) 2_657
N3 C2 1.344(5) .
N3 C1 1.351(4) .
N4 C11 1.333(5) .
N4 C10 1.336(4) .
C1 C5 1.394(5) .
C1 C6 1.473(4) .
C2 C3 1.373(6) .
C2 H2 0.9300 .
C3 C4 1.365(6) .
C3 H3 0.9300 .
C4 C5 1.365(5) .
C4 H4 0.9300 .
C5 H5 0.9300 .
C6 C7 1.321(5) .
C6 H6 0.9300 .
C7 C8 1.466(4) .
C7 H7 0.9300 .
C8 C12 1.383(5) .
C8 C9 1.385(5) .
C9 C10 1.370(5) .
C9 H9 0.9300 .
C10 H10 0.9300 .
C11 C12 1.370(5) .
C11 H11 0.9300 .
C12 H12 0.9300 .
C13 C17 1.392(5) .
C13 C18 1.457(4) .
C14 C15 1.373(5) .
C14 H14 0.9300 .
C15 C16 1.374(5) .
C15 H15 0.9300 .
C16 C17 1.376(5) .
C16 H16 0.9300 .
C17 H17 0.9300 .
C18 C19 1.324(5) .
C18 H18 0.9300 .
C19 C20 1.463(4) .
C19 H19 0.9300 .
C20 C21 1.394(5) .
C20 C24 1.394(5) .
C21 C22 1.371(5) .
C21 H21 0.9300 .
C22 H22 0.9300 .
C23 C24 1.374(5) .
C23 H23 0.9300 .
C24 H24 0.9300 .
C25 C26 1.517(4) .
C26 C32 1.391(4) .
C26 C27 1.392(4) .
C27 C28 1.386(4) .
C27 H27 0.9300 .
C28 C30 1.385(4) .
C28 C29 1.527(4) .
C30 C31 1.391(4) .
C30 H30 0.9300 .
C31 C32 1.385(4) .
C32 H32 0.9300 .
O8 H8A 0.8500 .
O8 H8B 0.8501 .
O9 H9A 0.8506 .
O9 H9B 0.8524 .

loop_
_geom_torsion_atom_site_label_1
_geom_torsion_atom_site_label_2
_geom_torsion_atom_site_label_3
_geom_torsion_atom_site_label_4
_geom_torsion
_geom_torsion_site_symmetry_1
_geom_torsion_site_symmetry_4
O2 Ag2 Ag3 O4 -17.27(18) 2_766 1_545
O3 Ag2 Ag3 O4 24.83(11) 1_545 1_545
O1 Ag2 Ag3 O4 -113.62(10) . 1_545
N3 Ag2 Ag3 O4 138.97(10) . 1_545
O2 Ag2 Ag3 N1 -170.94(18) 2_766 .
O3 Ag2 Ag3 N1 -128.84(10) 1_545 .
O1 Ag2 Ag3 N1 92.71(10) . .
N3 Ag2 Ag3 N1 -14.71(10) . .
O2 Ag2 Ag3 O1 96.35(18) 2_766 .
O3 Ag2 Ag3 O1 138.45(10) 1_545 .
N3 Ag2 Ag3 O1 -107.41(10) . .
O2 Ag2 Ag3 O8 31.6(2) 2_766 .
O3 Ag2 Ag3 O8 73.70(18) 1_545 .
O1 Ag2 Ag3 O8 -64.75(17) . .
N3 Ag2 Ag3 O8 -172.16(17) . .
O2 Ag2 O1 C25 81.4(2) 2_766 .
O3 Ag2 O1 C25 -177.4(2) 1_545 .
N3 Ag2 O1 C25 -52.7(2) . .
Ag3 Ag2 O1 C25 -132.6(2) . .
O2 Ag2 O1 Ag3 -146.02(8) 2_766 .
O3 Ag2 O1 Ag3 -44.86(10) 1_545 .
N3 Ag2 O1 Ag3 79.84(8) . .
O4 Ag3 O1 C25 178.8(3) 1_545 .
N1 Ag3 O1 C25 15.5(3) . .
O8 Ag3 O1 C25 -92.4(3) . .
Ag2 Ag3 O1 C25 114.4(3) . .
O4 Ag3 O1 Ag2 64.42(9) 1_545 .
N1 Ag3 O1 Ag2 -98.93(9) . .
O8 Ag3 O1 Ag2 153.17(8) . .
O4 Ag3 N1 C14 -127.3(3) 1_545 .
O1 Ag3 N1 C14 11.7(3) . .
O8 Ag3 N1 C14 132.4(3) . .
Ag2 Ag3 N1 C14 -37.7(3) . .
O4 Ag3 N1 C13 43.2(4) 1_545 .
O1 Ag3 N1 C13 -177.9(2) . .
O8 Ag3 N1 C13 -57.2(3) . .
Ag2 Ag3 N1 C13 132.7(2) . .
O2 Ag2 N3 C2 -68.3(3) 2_766 .
O3 Ag2 N3 C2 -162.9(3) 1_545 .
O1 Ag2 N3 C2 71.4(3) . .
Ag3 Ag2 N3 C2 123.5(3) . .
O2 Ag2 N3 C1 109.7(3) 2_766 .
O3 Ag2 N3 C1 15.0(3) 1_545 .
O1 Ag2 N3 C1 -110.6(3) . .
Ag3 Ag2 N3 C1 -58.6(3) . .
C2 N3 C1 C5 2.1(5) . .
Ag2 N3 C1 C5 -175.8(3) . .
C2 N3 C1 C6 -177.1(3) . .
Ag2 N3 C1 C6 5.0(4) . .
C1 N3 C2 C3 0.3(6) . .
Ag2 N3 C2 C3 178.5(3) . .
N3 C2 C3 C4 -2.1(7) . .
C2 C3 C4 C5 1.4(7) . .
C3 C4 C5 C1 0.9(7) . .
N3 C1 C5 C4 -2.7(6) . .
C6 C1 C5 C4 176.4(4) . .
N3 C1 C6 C7 175.2(3) . .
C5 C1 C6 C7 -3.9(6) . .
C1 C6 C7 C8 -176.0(3) . .
C6 C7 C8 C12 -176.2(4) . .
C6 C7 C8 C9 5.8(6) . .
C12 C8 C9 C10 -1.7(6) . .
C7 C8 C9 C10 176.3(4) . .
C11 N4 C10 C9 0.7(6) . .
Ag1 N4 C10 C9 178.8(3) . .
C8 C9 C10 N4 0.3(7) . .
C10 N4 C11 C12 -0.2(6) . .
Ag1 N4 C11 C12 -178.2(3) . .
N4 C11 C12 C8 -1.3(6) . .
C9 C8 C12 C11 2.2(6) . .
C7 C8 C12 C11 -175.9(4) . .
C14 N1 C13 C17 -0.4(5) . .
Ag3 N1 C13 C17 -171.0(3) . .
C14 N1 C13 C18 -180.0(3) . .
Ag3 N1 C13 C18 9.4(4) . .
C13 N1 C14 C15 0.0(5) . .
Ag3 N1 C14 C15 170.7(3) . .
N1 C14 C15 C16 -0.5(6) . .
C14 C15 C16 C17 1.4(6) . .
C15 C16 C17 C13 -1.8(6) . .
N1 C13 C17 C16 1.3(5) . .
C18 C13 C17 C16 -179.1(3) . .
N1 C13 C18 C19 -165.7(3) . .
C17 C13 C18 C19 14.7(6) . .
C13 C18 C19 C20 179.4(3) . .
C18 C19 C20 C21 2.2(6) . .
C18 C19 C20 C24 -177.9(4) . .
C24 C20 C21 C22 1.6(5) . .
C19 C20 C21 C22 -178.6(3) . .
C23 N2 C22 C21 -1.1(5) . .
Ag1 N2 C22 C21 -177.6(3) 2_657 .
C20 C21 C22 N2 -0.5(6) . .
C22 N2 C23 C24 1.7(6) . .
Ag1 N2 C23 C24 178.3(3) 2_657 .
N2 C23 C24 C20 -0.6(6) . .
C21 C20 C24 C23 -1.0(5) . .
C19 C20 C24 C23 179.1(3) . .
Ag2 O2 C25 O1 -39.5(5) 2_766 .
Ag2 O2 C25 C26 141.9(2) 2_766 .
Ag2 O1 C25 O2 -24.6(4) . .
Ag3 O1 C25 O2 -123.0(3) . .
Ag2 O1 C25 C26 154.0(2) . .
Ag3 O1 C25 C26 55.6(4) . .
O2 C25 C26 C32 175.1(3) . .
O1 C25 C26 C32 -3.6(4) . .
O2 C25 C26 C27 -3.6(5) . .
O1 C25 C26 C27 177.7(3) . .
C32 C26 C27 C28 0.7(4) . .
C25 C26 C27 C28 179.5(3) . .
C26 C27 C28 C30 -0.6(5) . .
C26 C27 C28 C29 -177.4(3) . .
Ag2 O3 C29 O4 7.8(5) 1_565 .
Ag2 O3 C29 C28 -176.2(2) 1_565 .
Ag3 O4 C29 O3 33.0(5) 1_565 .
Ag3 O4 C29 C28 -143.0(2) 1_565 .
C30 C28 C29 O3 -162.1(3) . .
C27 C28 C29 O3 14.8(5) . .
C30 C28 C29 O4 14.4(4) . .
C27 C28 C29 O4 -168.8(3) . .
C27 C28 C30 C31 -0.7(5) . .
C29 C28 C30 C31 176.2(3) . .
C28 C30 C31 C32 1.8(4) . .
C28 C30 C31 S1 -175.2(2) . .
O5 S1 C31 C32 -101.8(3) . .
O6 S1 C31 C32 19.1(3) . .
O7 S1 C31 C32 139.3(3) . .
O5 S1 C31 C30 75.2(3) . .
O6 S1 C31 C30 -163.9(2) . .
O7 S1 C31 C30 -43.7(3) . .
C30 C31 C32 C26 -1.6(4) . .
S1 C31 C32 C26 175.3(2) . .
C27 C26 C32 C31 0.4(4) . .
C25 C26 C32 C31 -178.3(3) . .
